data_7125796
loop_
_publ_author_name
'Kireev, Nikolay V.'
'Filippov, Oleg A.'
'Gulyaeva, Ekaterina S.'
'Shubina, Elena S.'
'Vendier, Laure'
'Canac, Yves'
'Sortais, Jean-Baptiste'
'Lugan, No\"el'
'Valyaev, Dmitry A.'

_publ_section_title
;
 Bis[diphenylphosphino]methane and its bridge-substituted analogues as
 chemically non-innocent ligands for H<sub>2</sub> activation.
;
_journal_issue 14
_journal_name_full 'Chemical communications (Cambridge, England)'
_journal_page_first 2139
_journal_page_last 2142
_journal_paper_doi 10.1039/c9cc07713h
_journal_volume 56
_journal_year 2020
_chemical_compound_source 'synthesis as described'
_chemical_formula_moiety 'C34 H25 Mn O3 P2'
_chemical_formula_sum 'C34 H25 Mn O3 P2'
_chemical_formula_weight 598.42
_chemical_properties_physical Air-sensitive,Moisture-sensitive,Oxygen-sensitive
_space_group_IT_number 14
_space_group_name_Hall '-P 2ybc'
_space_group_name_H-M_alt 'P 1 21/c 1'
_symmetry_cell_setting monoclinic
_symmetry_Int_Tables_number 14
_symmetry_space_group_name_Hall '-P 2ybc'
_symmetry_space_group_name_H-M 'P 1 21/c 1'
_atom_sites_solution_hydrogens geom
_audit_creation_date 2019-08-02T14:56:55-00:00
_audit_creation_method 'WinGX routine CIF_UPDATE'
_audit_update_record
;
2019-09-20 deposited with the CCDC.	2020-01-15 downloaded from the CCDC.
;
_cell_angle_alpha 90
_cell_angle_beta 90.927(3)
_cell_angle_gamma 90
_cell_formula_units_Z 4
_cell_length_a 17.9568(9)
_cell_length_b 9.8598(6)
_cell_length_c 20.8696(12)
_cell_measurement_reflns_used 9999
_cell_measurement_temperature 100(2)
_cell_measurement_theta_max 36.29
_cell_measurement_theta_min 2.20
_cell_measurement_wavelength 0.71073
_cell_volume 3694.5(4)
_computing_data_collection 'Apex2 v.2 (Bruker, 2012)'
_computing_molecular_graphics 'Ortep-3 for Windows (Farrugia, 1997)'
_computing_publication_material 'WinGX publication routines (Farrugia, 1999)'
_computing_structure_refinement 'SHELXL-2018/3 (Sheldrick, 2018)'
_computing_structure_solution 'SIR2014 (Burla et al., 2015)'
_diffrn_ambient_temperature 100(2)
_diffrn_measured_fraction_theta_full 0.993
_diffrn_measured_fraction_theta_max 0.993
_diffrn_measurement_device_type 'Bruker APEX II'
_diffrn_measurement_method 'phi and omega scans'
_diffrn_radiation_monochromator graphite
_diffrn_radiation_source 'Incoatec I\mS Microsource '
_diffrn_radiation_type MoK\a
_diffrn_radiation_wavelength 0.71073
_diffrn_reflns_av_R_equivalents 0.0782
_diffrn_reflns_av_unetI/netI 0.0594
_diffrn_reflns_Laue_measured_fraction_full 0.993
_diffrn_reflns_Laue_measured_fraction_max 0.993
_diffrn_reflns_limit_h_max 21
_diffrn_reflns_limit_h_min -18
_diffrn_reflns_limit_k_max 11
_diffrn_reflns_limit_k_min -10
_diffrn_reflns_limit_l_max 24
_diffrn_reflns_limit_l_min -24
_diffrn_reflns_number 31499
_diffrn_reflns_point_group_measured_fraction_full 0.993
_diffrn_reflns_point_group_measured_fraction_max 0.993
_diffrn_reflns_theta_full 25.09
_diffrn_reflns_theta_max 25.09
_diffrn_reflns_theta_min 2.842
_diffrn_standards_decay_% 0
_diffrn_standards_interval_count 0
_diffrn_standards_number 0
_exptl_absorpt_coefficient_mu 0.47
_exptl_absorpt_correction_T_max 0.7452
_exptl_absorpt_correction_T_min 0.6853
_exptl_absorpt_correction_type multi-scan
_exptl_absorpt_process_details
;
'SADABS, Sheldrick, Bruker, 2000'
;
_exptl_crystal_colour yellow
_exptl_crystal_density_diffrn 1.076
_exptl_crystal_density_method 'not measured'
_exptl_crystal_description plate
_exptl_crystal_F_000 1232
_exptl_crystal_recrystallization_method 'Re-crystallisation from solvent: toluene'
_exptl_crystal_size_max 0.12
_exptl_crystal_size_mid 0.1
_exptl_crystal_size_min 0.02
_refine_diff_density_max 0.345
_refine_diff_density_min -0.321
_refine_diff_density_rms 0.075
_refine_ls_extinction_method none
_refine_ls_goodness_of_fit_ref 0.97
_refine_ls_hydrogen_treatment constr
_refine_ls_matrix_type full
_refine_ls_number_parameters 361
_refine_ls_number_reflns 6537
_refine_ls_number_restraints 0
_refine_ls_restrained_S_all 0.97
_refine_ls_R_factor_all 0.062
_refine_ls_R_factor_gt 0.0466
_refine_ls_shift/su_max 0.001
_refine_ls_shift/su_mean 0
_refine_ls_structure_factor_coef Fsqd
_refine_ls_weighting_details 'w=1/[\s^2^(Fo^2^)+(0.0947P)^2^+2.3507P] where P=(Fo^2^+2Fc^2^)/3'
_refine_ls_weighting_scheme calc
_refine_ls_wR_factor_gt 0.1373
_refine_ls_wR_factor_ref 0.147
_reflns_Friedel_coverage 0
_reflns_number_gt 5211
_reflns_number_total 6537
_reflns_threshold_expression 'I > 2\s(I)'
_cod_data_source_file c9cc07713h4.cif
_cod_data_source_block complex_2Ph
_cod_depositor_comments 'Adding full bibliography for 7125796--7125797.cif.'
_cod_original_sg_symbol_H-M 'P 21/c'
_cod_database_code 7125796
_shelx_shelxl_version_number 2018/3

loop_
_symmetry_equiv_pos_as_xyz
'x, y, z'
'-x, y+1/2, -z+1/2'
'-x, -y, -z'
'x, -y-1/2, z-1/2'

loop_
_atom_site_label
_atom_site_type_symbol
_atom_site_fract_x
_atom_site_fract_y
_atom_site_fract_z
_atom_site_U_iso_or_equiv
_atom_site_adp_type
_atom_site_occupancy
_atom_site_site_symmetry_order
_atom_site_calc_flag
_atom_site_refinement_flags_posn
_atom_site_refinement_flags_adp
C1 C 0.17909(16) 0.1796(3) 0.61951(16) 0.0212(7) Uani 1 1 d . .
C2 C 0.17407(16) 0.2991(3) 0.73465(15) 0.0209(7) Uani 1 1 d . .
C3 C 0.30176(17) 0.2080(3) 0.67756(15) 0.0218(7) Uani 1 1 d . .
C4 C 0.22029(15) -0.0743(3) 0.71591(14) 0.0155(6) Uani 1 1 d . .
C11 C 0.36061(15) -0.0012(3) 0.78789(14) 0.0174(6) Uani 1 1 d . .
C12 C 0.39494(17) -0.1281(3) 0.78535(16) 0.0233(7) Uani 1 1 d . .
H12 H 0.366763 -0.206401 0.774193 0.028 Uiso 1 1 calc R U
C13 C 0.47049(17) -0.1390(4) 0.79923(17) 0.0298(8) Uani 1 1 d . .
H13 H 0.494034 -0.225174 0.797806 0.036 Uiso 1 1 calc R U
C14 C 0.51176(18) -0.0251(4) 0.81515(19) 0.0349(9) Uani 1 1 d . .
H14 H 0.563531 -0.033567 0.82435 0.042 Uiso 1 1 calc R U
C15 C 0.47829(17) 0.1011(4) 0.81777(17) 0.0295(8) Uani 1 1 d . .
H15 H 0.506803 0.178988 0.828983 0.035 Uiso 1 1 calc R U
C16 C 0.40249(17) 0.1131(3) 0.80387(16) 0.0247(7) Uani 1 1 d . .
H16 H 0.379254 0.199595 0.80528 0.03 Uiso 1 1 calc R U
C21 C 0.22719(15) -0.0129(3) 0.85924(14) 0.0186(7) Uani 1 1 d . .
C22 C 0.24562(17) -0.1320(3) 0.89165(17) 0.0273(8) Uani 1 1 d . .
H22 H 0.274579 -0.19956 0.871236 0.033 Uiso 1 1 calc R U
C23 C 0.22180(18) -0.1518(4) 0.95337(18) 0.0340(9) Uani 1 1 d . .
H23 H 0.234837 -0.232836 0.975446 0.041 Uiso 1 1 calc R U
C24 C 0.17931(19) -0.0553(4) 0.98339(17) 0.0366(9) Uani 1 1 d . .
H24 H 0.16356 -0.069795 1.026083 0.044 Uiso 1 1 calc R U
C25 C 0.1596(2) 0.0621(4) 0.95165(17) 0.0383(9) Uani 1 1 d . .
H25 H 0.128928 0.127404 0.971851 0.046 Uiso 1 1 calc R U
C26 C 0.18483(18) 0.0846(4) 0.88967(16) 0.0274(7) Uani 1 1 d . .
H26 H 0.172967 0.167069 0.868254 0.033 Uiso 1 1 calc R U
C31 C 0.07591(15) -0.0831(3) 0.64285(14) 0.0164(6) Uani 1 1 d . .
C32 C 0.11196(16) -0.1139(3) 0.58571(14) 0.0181(6) Uani 1 1 d . .
H32 H 0.16468 -0.108036 0.583681 0.022 Uiso 1 1 calc R U
C33 C 0.07078(17) -0.1528(3) 0.53211(15) 0.0222(7) Uani 1 1 d . .
H33 H 0.095452 -0.175536 0.493638 0.027 Uiso 1 1 calc R U
C34 C -0.00639(18) -0.1589(3) 0.53436(16) 0.0246(7) Uani 1 1 d . .
H34 H -0.034443 -0.183904 0.497229 0.029 Uiso 1 1 calc R U
C35 C -0.04234(17) -0.1285(3) 0.59050(16) 0.0232(7) Uani 1 1 d . .
H35 H -0.095114 -0.13335 0.592046 0.028 Uiso 1 1 calc R U
C36 C -0.00147(16) -0.0906(3) 0.64496(15) 0.0192(6) Uani 1 1 d . .
H36 H -0.026415 -0.06988 0.683543 0.023 Uiso 1 1 calc R U
C41 C 0.06712(15) -0.0497(3) 0.77942(14) 0.0157(6) Uani 1 1 d . .
C42 C 0.06191(16) -0.1769(3) 0.80783(15) 0.0188(6) Uani 1 1 d . .
H42 H 0.090149 -0.250709 0.791902 0.023 Uiso 1 1 calc R U
C43 C 0.01526(17) -0.1958(3) 0.85963(15) 0.0231(7) Uani 1 1 d . .
H43 H 0.011427 -0.282486 0.879127 0.028 Uiso 1 1 calc R U
C44 C -0.02593(17) -0.0867(3) 0.88287(15) 0.0247(7) Uani 1 1 d . .
H44 H -0.057474 -0.099393 0.918481 0.03 Uiso 1 1 calc R U
C45 C -0.02119(16) 0.0388(3) 0.85466(15) 0.0221(7) Uani 1 1 d . .
H45 H -0.04991 0.112226 0.870374 0.027 Uiso 1 1 calc R U
C46 C 0.02591(16) 0.0585(3) 0.80280(15) 0.0195(7) Uani 1 1 d . .
H46 H 0.029785 0.145495 0.783581 0.023 Uiso 1 1 calc R U
C51 C 0.25399(15) -0.1874(3) 0.67922(14) 0.0167(6) Uani 1 1 d . .
C52 C 0.31392(16) -0.1642(3) 0.63896(15) 0.0231(7) Uani 1 1 d . .
H52 H 0.333654 -0.075204 0.635195 0.028 Uiso 1 1 calc R U
C53 C 0.34514(17) -0.2697(4) 0.60425(16) 0.0265(7) Uani 1 1 d . .
H53 H 0.385795 -0.252404 0.576857 0.032 Uiso 1 1 calc R U
C54 C 0.31705(18) -0.4001(4) 0.60957(15) 0.0262(7) Uani 1 1 d . .
H54 H 0.338271 -0.472378 0.585901 0.031 Uiso 1 1 calc R U
C55 C 0.25774(18) -0.4242(3) 0.64970(15) 0.0260(7) Uani 1 1 d . .
H55 H 0.238252 -0.513367 0.653682 0.031 Uiso 1 1 calc R U
C56 C 0.22669(17) -0.3181(3) 0.68417(15) 0.0214(7) Uani 1 1 d . .
H56 H 0.186072 -0.335721 0.711563 0.026 Uiso 1 1 calc R U
O1 O 0.16032(13) 0.2017(3) 0.56716(11) 0.0321(6) Uani 1 1 d . .
O2 O 0.14842(12) 0.3945(2) 0.75858(12) 0.0302(6) Uani 1 1 d . .
O3 O 0.35814(12) 0.2472(3) 0.65903(12) 0.0339(6) Uani 1 1 d . .
P1 P 0.26077(4) 0.02304(8) 0.77896(4) 0.01500(19) Uani 1 1 d . .
P2 P 0.12701(4) -0.01591(8) 0.71177(4) 0.01428(19) Uani 1 1 d . .
Mn1 Mn 0.21113(2) 0.14717(5) 0.70012(2) 0.01521(15) Uani 1 1 d . .

loop_
_atom_site_aniso_label
_atom_site_aniso_U_11
_atom_site_aniso_U_22
_atom_site_aniso_U_33
_atom_site_aniso_U_23
_atom_site_aniso_U_13
_atom_site_aniso_U_12
C1 0.0182(15) 0.0154(16) 0.0298(19) 0.0018(14) -0.0026(13) -0.0031(12)
C2 0.0183(14) 0.0203(18) 0.0239(17) 0.0072(14) -0.0019(13) -0.0029(13)
C3 0.0225(16) 0.0163(16) 0.0264(17) 0.0050(13) -0.0053(13) 0.0017(13)
C4 0.0140(13) 0.0136(15) 0.0188(15) 0.0010(12) -0.0015(11) -0.0006(11)
C11 0.0138(13) 0.0199(16) 0.0183(16) 0.0029(13) -0.0032(12) 0.0010(12)
C12 0.0217(15) 0.0190(17) 0.0292(18) -0.0003(14) -0.0042(13) 0.0004(13)
C13 0.0222(16) 0.030(2) 0.037(2) -0.0039(16) -0.0030(15) 0.0096(14)
C14 0.0161(15) 0.046(2) 0.043(2) 0.0018(18) -0.0070(15) 0.0018(15)
C15 0.0205(16) 0.030(2) 0.038(2) 0.0034(16) -0.0104(14) -0.0074(14)
C16 0.0254(16) 0.0192(17) 0.0293(19) 0.0008(14) -0.0060(14) 0.0003(13)
C21 0.0165(14) 0.0241(17) 0.0148(15) -0.0019(13) -0.0080(12) -0.0015(12)
C22 0.0217(16) 0.0258(19) 0.034(2) 0.0085(15) 0.0022(14) 0.0026(13)
C23 0.0271(17) 0.042(2) 0.032(2) 0.0173(17) -0.0020(15) -0.0011(16)
C24 0.0321(19) 0.062(3) 0.0160(17) 0.0005(18) -0.0006(14) 0.0000(17)
C25 0.048(2) 0.045(2) 0.0214(19) -0.0071(17) 0.0028(16) 0.0039(18)
C26 0.0379(18) 0.0206(18) 0.0235(18) -0.0030(14) -0.0022(14) 0.0056(14)
C31 0.0189(14) 0.0115(15) 0.0184(15) 0.0014(12) -0.0067(12) -0.0032(11)
C32 0.0162(14) 0.0184(16) 0.0198(16) 0.0026(13) -0.0012(12) -0.0030(12)
C33 0.0270(16) 0.0213(17) 0.0182(16) 0.0017(13) -0.0018(13) 0.0005(13)
C34 0.0284(17) 0.0205(18) 0.0245(17) 0.0043(14) -0.0100(14) -0.0045(13)
C35 0.0185(15) 0.0214(17) 0.0292(18) 0.0052(14) -0.0086(13) -0.0022(12)
C36 0.0198(15) 0.0174(16) 0.0204(16) 0.0030(13) 0.0004(12) -0.0004(12)
C41 0.0135(13) 0.0186(16) 0.0150(15) -0.0008(12) -0.0032(11) -0.0046(11)
C42 0.0195(14) 0.0172(16) 0.0198(16) -0.0022(13) -0.0001(12) 0.0009(12)
C43 0.0270(16) 0.0197(17) 0.0226(17) 0.0063(14) -0.0005(13) -0.0038(13)
C44 0.0243(16) 0.0310(19) 0.0190(17) -0.0028(14) 0.0047(13) -0.0042(14)
C45 0.0202(15) 0.0220(17) 0.0243(17) -0.0072(14) 0.0011(13) -0.0007(12)
C46 0.0214(15) 0.0171(16) 0.0198(16) -0.0034(13) -0.0012(12) -0.0010(12)
C51 0.0169(14) 0.0211(17) 0.0118(14) -0.0010(12) -0.0057(11) 0.0033(11)
C52 0.0202(15) 0.0247(18) 0.0243(17) -0.0025(14) 0.0003(13) -0.0038(13)
C53 0.0206(15) 0.035(2) 0.0236(17) -0.0053(15) 0.0034(13) 0.0005(14)
C54 0.0301(17) 0.0287(19) 0.0197(17) -0.0057(14) -0.0017(13) 0.0089(14)
C55 0.0373(19) 0.0181(17) 0.0226(17) -0.0002(14) -0.0017(14) 0.0009(14)
C56 0.0245(15) 0.0185(17) 0.0212(16) 0.0029(13) 0.0017(13) -0.0004(12)
O1 0.0357(13) 0.0351(15) 0.0250(14) 0.0101(11) -0.0115(11) -0.0065(11)
O2 0.0291(12) 0.0211(13) 0.0406(15) -0.0040(11) 0.0032(11) 0.0025(10)
O3 0.0194(12) 0.0370(15) 0.0454(16) 0.0095(12) 0.0013(11) -0.0069(10)
P1 0.0141(4) 0.0147(4) 0.0162(4) 0.0001(3) -0.0025(3) 0.0002(3)
P2 0.0130(4) 0.0141(4) 0.0158(4) 0.0007(3) -0.0012(3) -0.0011(3)
Mn1 0.0130(2) 0.0140(3) 0.0185(3) 0.00258(18) -0.00268(17) -0.00161(16)

loop_
_atom_type_symbol
_atom_type_description
_atom_type_scat_dispersion_real
_atom_type_scat_dispersion_imag
_atom_type_scat_source
C C 0.0033 0.0016 'International Tables Vol C Tables 4.2.6.8 and 6.1.1.4'
H H 0 0 'International Tables Vol C Tables 4.2.6.8 and 6.1.1.4'
O O 0.0106 0.006 'International Tables Vol C Tables 4.2.6.8 and 6.1.1.4'
P P 0.1023 0.0942 'International Tables Vol C Tables 4.2.6.8 and 6.1.1.4'
Mn Mn 0.3368 0.7283 'International Tables Vol C Tables 4.2.6.8 and 6.1.1.4'

loop_
_geom_angle_atom_site_label_1
_geom_angle_atom_site_label_2
_geom_angle_atom_site_label_3
_geom_angle
O1 C1 Mn1 178.2(3)
O2 C2 Mn1 177.4(3)
O3 C3 Mn1 175.5(3)
C51 C4 P2 127.6(2)
C51 C4 P1 128.5(2)
P2 C4 P1 103.66(15)
C51 C4 Mn1 133.9(2)
P2 C4 Mn1 66.70(10)
P1 C4 Mn1 66.78(10)
C16 C11 C12 119.8(3)
C16 C11 P1 116.5(2)
C12 C11 P1 123.4(2)
C13 C12 C11 119.5(3)
C13 C12 H12 120.2
C11 C12 H12 120.2
C14 C13 C12 120.4(3)
C14 C13 H13 119.8
C12 C13 H13 119.8
C13 C14 C15 120.6(3)
C13 C14 H14 119.7
C15 C14 H14 119.7
C14 C15 C16 119.5(3)
C14 C15 H15 120.3
C16 C15 H15 120.3
C15 C16 C11 120.2(3)
C15 C16 H16 119.9
C11 C16 H16 119.9
C22 C21 C26 119.4(3)
C22 C21 P1 122.0(2)
C26 C21 P1 118.5(2)
C23 C22 C21 119.9(3)
C23 C22 H22 120.1
C21 C22 H22 120.1
C24 C23 C22 120.7(3)
C24 C23 H23 119.6
C22 C23 H23 119.6
C25 C24 C23 120.1(3)
C25 C24 H24 119.9
C23 C24 H24 119.9
C24 C25 C26 119.6(3)
C24 C25 H25 120.2
C26 C25 H25 120.2
C21 C26 C25 120.2(3)
C21 C26 H26 119.9
C25 C26 H26 119.9
C36 C31 C32 119.4(3)
C36 C31 P2 119.0(2)
C32 C31 P2 121.2(2)
C33 C32 C31 120.0(3)
C33 C32 H32 120
C31 C32 H32 120
C32 C33 C34 120.3(3)
C32 C33 H33 119.8
C34 C33 H33 119.8
C35 C34 C33 120.0(3)
C35 C34 H34 120
C33 C34 H34 120
C34 C35 C36 120.2(3)
C34 C35 H35 119.9
C36 C35 H35 119.9
C31 C36 C35 120.1(3)
C31 C36 H36 120
C35 C36 H36 120
C42 C41 C46 120.1(3)
C42 C41 P2 122.7(2)
C46 C41 P2 117.1(2)
C41 C42 C43 119.8(3)
C41 C42 H42 120.1
C43 C42 H42 120.1
C42 C43 C44 119.7(3)
C42 C43 H43 120.1
C44 C43 H43 120.1
C45 C44 C43 120.5(3)
C45 C44 H44 119.7
C43 C44 H44 119.7
C44 C45 C46 119.9(3)
C44 C45 H45 120
C46 C45 H45 120
C45 C46 C41 119.8(3)
C45 C46 H46 120.1
C41 C46 H46 120.1
C56 C51 C52 118.4(3)
C56 C51 C4 120.8(3)
C52 C51 C4 120.7(3)
C53 C52 C51 120.8(3)
C53 C52 H52 119.6
C51 C52 H52 119.6
C54 C53 C52 120.1(3)
C54 C53 H53 119.9
C52 C53 H53 119.9
C55 C54 C53 119.4(3)
C55 C54 H54 120.3
C53 C54 H54 120.3
C54 C55 C56 120.1(3)
C54 C55 H55 119.9
C56 C55 H55 119.9
C51 C56 C55 121.1(3)
C51 C56 H56 119.5
C55 C56 H56 119.5
C4 P1 C11 113.38(14)
C4 P1 C21 116.00(14)
C11 P1 C21 102.75(13)
C4 P1 Mn1 66.10(10)
C11 P1 Mn1 122.11(10)
C21 P1 Mn1 130.65(10)
C4 P2 C41 118.21(14)
C4 P2 C31 112.63(14)
C41 P2 C31 104.47(13)
C4 P2 Mn1 66.21(10)
C41 P2 Mn1 128.97(10)
C31 P2 Mn1 120.82(10)
C2 Mn1 C1 96.46(14)
C2 Mn1 C3 99.73(14)
C1 Mn1 C3 88.46(14)
C2 Mn1 C4 142.22(12)
C1 Mn1 C4 109.66(13)
C3 Mn1 C4 107.56(12)
C2 Mn1 P2 107.63(10)
C1 Mn1 P2 91.32(10)
C3 Mn1 P2 152.48(11)
C4 Mn1 P2 47.08(7)
C2 Mn1 P1 107.98(10)
C1 Mn1 P1 155.21(10)
C3 Mn1 P1 91.36(10)
C4 Mn1 P1 47.12(8)
P2 Mn1 P1 77.64(3)

loop_
_geom_bond_atom_site_label_1
_geom_bond_atom_site_label_2
_geom_bond_distance
C1 O1 1.159(4)
C1 Mn1 1.798(3)
C2 O2 1.163(4)
C2 Mn1 1.795(3)
C3 O3 1.156(4)
C3 Mn1 1.804(3)
C4 C51 1.487(4)
C4 P2 1.772(3)
C4 P1 1.775(3)
C4 Mn1 2.214(3)
C11 C16 1.393(4)
C11 C12 1.396(4)
C11 P1 1.815(3)
C12 C13 1.387(4)
C12 H12 0.95
C13 C14 1.383(5)
C13 H13 0.95
C14 C15 1.383(5)
C14 H14 0.95
C15 C16 1.392(4)
C15 H15 0.95
C16 H16 0.95
C21 C22 1.393(4)
C21 C26 1.387(4)
C21 P1 1.825(3)
C22 C23 1.377(5)
C22 H22 0.95
C23 C24 1.376(5)
C23 H23 0.95
C24 C25 1.378(6)
C24 H24 0.95
C25 C26 1.395(5)
C25 H25 0.95
C26 H26 0.95
C31 C36 1.393(4)
C31 C32 1.399(4)
C31 P2 1.818(3)
C32 C33 1.385(4)
C32 H32 0.95
C33 C34 1.389(4)
C33 H33 0.95
C34 C35 1.380(5)
C34 H34 0.95
C35 C36 1.394(4)
C35 H35 0.95
C36 H36 0.95
C41 C42 1.391(4)
C41 C46 1.391(4)
C41 P2 1.819(3)
C42 C43 1.391(4)
C42 H42 0.95
C43 C44 1.397(5)
C43 H43 0.95
C44 C45 1.374(5)
C44 H44 0.95
C45 C46 1.398(4)
C45 H45 0.95
C46 H46 0.95
C51 C56 1.383(4)
C51 C52 1.395(4)
C52 C53 1.391(5)
C52 H52 0.95
C53 C54 1.386(5)
C53 H53 0.95
C54 C55 1.386(5)
C54 H54 0.95
C55 C56 1.391(4)
C55 H55 0.95
C56 H56 0.95
P1 Mn1 2.2255(9)
P2 Mn1 2.2222(8)

loop_
_geom_torsion_atom_site_label_1
_geom_torsion_atom_site_label_2
_geom_torsion_atom_site_label_3
_geom_torsion_atom_site_label_4
_geom_torsion
C16 C11 C12 C13 0.4(5)
P1 C11 C12 C13 -173.3(3)
C11 C12 C13 C14 -0.4(5)
C12 C13 C14 C15 0.3(6)
C13 C14 C15 C16 -0.4(6)
C14 C15 C16 C11 0.5(5)
C12 C11 C16 C15 -0.5(5)
P1 C11 C16 C15 173.7(3)
C26 C21 C22 C23 -0.1(5)
P1 C21 C22 C23 177.0(3)
C21 C22 C23 C24 0.5(5)
C22 C23 C24 C25 0.5(6)
C23 C24 C25 C26 -2.0(6)
C22 C21 C26 C25 -1.4(5)
P1 C21 C26 C25 -178.5(3)
C24 C25 C26 C21 2.5(6)
C36 C31 C32 C33 -0.7(5)
P2 C31 C32 C33 -174.0(2)
C31 C32 C33 C34 1.3(5)
C32 C33 C34 C35 -1.2(5)
C33 C34 C35 C36 0.5(5)
C32 C31 C36 C35 0.0(5)
P2 C31 C36 C35 173.4(2)
C34 C35 C36 C31 0.1(5)
C46 C41 C42 C43 0.1(4)
P2 C41 C42 C43 179.7(2)
C41 C42 C43 C44 -0.2(5)
C42 C43 C44 C45 0.5(5)
C43 C44 C45 C46 -0.9(5)
C44 C45 C46 C41 0.8(5)
C42 C41 C46 C45 -0.5(4)
P2 C41 C46 C45 179.9(2)
P2 C4 C51 C56 -59.7(4)
P1 C4 C51 C56 113.8(3)
Mn1 C4 C51 C56 -152.5(2)
P2 C4 C51 C52 120.3(3)
P1 C4 C51 C52 -66.3(4)
Mn1 C4 C51 C52 27.5(4)
C56 C51 C52 C53 0.5(5)
C4 C51 C52 C53 -179.5(3)
C51 C52 C53 C54 -0.3(5)
C52 C53 C54 C55 0.0(5)
C53 C54 C55 C56 0.2(5)
C52 C51 C56 C55 -0.3(5)
C4 C51 C56 C55 179.7(3)
C54 C55 C56 C51 0.0(5)
C51 C4 P1 C11 12.3(3)
P2 C4 P1 C11 -173.05(13)
Mn1 C4 P1 C11 -116.22(12)
C51 C4 P1 C21 -106.3(3)
P2 C4 P1 C21 68.38(18)
Mn1 C4 P1 C21 125.21(12)
C51 C4 P1 Mn1 128.5(3)
P2 C4 P1 Mn1 -56.83(11)
C16 C11 P1 C4 142.4(2)
C12 C11 P1 C4 -43.6(3)
C16 C11 P1 C21 -91.6(3)
C12 C11 P1 C21 82.4(3)
C16 C11 P1 Mn1 66.9(3)
C12 C11 P1 Mn1 -119.1(3)
C22 C21 P1 C4 71.9(3)
C26 C21 P1 C4 -111.1(3)
C22 C21 P1 C11 -52.4(3)
C26 C21 P1 C11 124.7(3)
C22 C21 P1 Mn1 151.8(2)
C26 C21 P1 Mn1 -31.2(3)
C51 C4 P2 C41 108.7(3)
P1 C4 P2 C41 -66.04(19)
Mn1 C4 P2 C41 -122.92(12)
C51 C4 P2 C31 -13.4(3)
P1 C4 P2 C31 171.89(13)
Mn1 C4 P2 C31 115.01(12)
C51 C4 P2 Mn1 -128.4(3)
P1 C4 P2 Mn1 56.88(11)
C42 C41 P2 C4 -47.7(3)
C46 C41 P2 C4 131.9(2)
C42 C41 P2 C31 78.5(3)
C46 C41 P2 C31 -102.0(2)
C42 C41 P2 Mn1 -128.8(2)
C46 C41 P2 Mn1 50.8(3)
C36 C31 P2 C4 156.0(2)
C32 C31 P2 C4 -30.7(3)
C36 C31 P2 C41 26.5(3)
C32 C31 P2 C41 -160.3(2)
C36 C31 P2 Mn1 -129.1(2)
C32 C31 P2 Mn1 44.2(3)
